data_7047265
loop_
_publ_author_name
'Garcia, Lucia'
'Anker, Mathew D.'
'Mahon, Mary F.'
'Maron, Laurent'
'Hill, Michael S.'

_publ_section_title
;
 Coordination of arenes and phosphines by charge separated alkaline earth
 cations.
;
_journal_issue 36
_journal_name_full 'Dalton transactions (Cambridge, England : 2003)'
_journal_page_first 12684
_journal_page_last 12693
_journal_paper_doi 10.1039/c8dt03124j
_journal_volume 47
_journal_year 2018
_chemical_formula_moiety 'C53 H68 Mg N2 P, Al C16 F36 O4'
_chemical_formula_sum 'C69 H68 Al F36 Mg N2 O4 P'
_chemical_formula_weight 1755.51
_space_group_crystal_system monoclinic
_space_group_IT_number 14
_space_group_name_Hall '-P 2ybc'
_space_group_name_H-M_alt 'P 1 21/c 1'
_symmetry_space_group_name_Hall '-P 2ybc'
_symmetry_space_group_name_H-M 'P 1 21/c 1'
_atom_sites_solution_hydrogens mixed
_atom_sites_solution_primary iterative
_audit_creation_date 2017-10-14
_audit_creation_method
;
Olex2 1.2
(compiled 2017.08.10 svn.r3458 for OlexSys, GUI svn.r5381)
;
_audit_update_record
;
2018-07-04 deposited with the CCDC.
2018-08-15 downloaded from the CCDC.
;
_cell_angle_alpha 90
_cell_angle_beta 101.266(2)
_cell_angle_gamma 90
_cell_formula_units_Z 4
_cell_length_a 13.5387(2)
_cell_length_b 35.7529(6)
_cell_length_c 16.0778(3)
_cell_measurement_reflns_used 14842
_cell_measurement_temperature 150.00(10)
_cell_measurement_theta_max 72.3520
_cell_measurement_theta_min 3.7410
_cell_volume 7632.5(2)
_computing_cell_refinement 'CrysAlisPro 1.171.38.46 (Rigaku OD, 2015)'
_computing_data_collection 'CrysAlisPro 1.171.38.46 (Rigaku OD, 2015)'
_computing_data_reduction 'CrysAlisPro 1.171.38.46 (Rigaku OD, 2015)'
_computing_molecular_graphics 'Olex2 (Dolomanov et al., 2009)'
_computing_publication_material 'Olex2 (Dolomanov et al., 2009)'
_computing_structure_refinement 'ShelXL (Sheldrick, 2015)'
_computing_structure_solution 'olex2.solve (Bourhis et al., 2015)'
_diffrn_ambient_environment N~2~
_diffrn_ambient_temperature 150.00(10)
_diffrn_detector 'CCD plate'
_diffrn_detector_area_resol_mean 8.1150
_diffrn_detector_type EosS2
_diffrn_measured_fraction_theta_full 1.000
_diffrn_measured_fraction_theta_max 0.988
_diffrn_measurement_device 'four-circle diffractometer'
_diffrn_measurement_device_type 'SuperNova, Dual, Cu at zero, EosS2'
_diffrn_measurement_method '\w scans'
_diffrn_radiation_monochromator mirror
_diffrn_radiation_probe x-ray
_diffrn_radiation_type CuK\a
_diffrn_radiation_wavelength 1.54184
_diffrn_reflns_av_R_equivalents 0.0362
_diffrn_reflns_av_unetI/netI 0.0347
_diffrn_reflns_Laue_measured_fraction_full 1.000
_diffrn_reflns_Laue_measured_fraction_max 0.988
_diffrn_reflns_limit_h_max 10
_diffrn_reflns_limit_h_min -16
_diffrn_reflns_limit_k_max 42
_diffrn_reflns_limit_k_min -44
_diffrn_reflns_limit_l_max 19
_diffrn_reflns_limit_l_min -15
_diffrn_reflns_number 54773
_diffrn_reflns_point_group_measured_fraction_full 1.000
_diffrn_reflns_point_group_measured_fraction_max 0.988
_diffrn_reflns_theta_full 67.684
_diffrn_reflns_theta_max 73.181
_diffrn_reflns_theta_min 3.063
_diffrn_source 'micro-focus sealed X-ray tube'
_diffrn_source_type 'SuperNova (Cu) X-ray Source'
_exptl_absorpt_coefficient_mu 1.753
_exptl_absorpt_correction_T_max 1.00000
_exptl_absorpt_correction_T_min 0.86028
_exptl_absorpt_correction_type multi-scan
_exptl_absorpt_process_details
;
CrysAlisPro 1.171.38.46 (Rigaku Oxford Diffraction, 2015)
Empirical absorption correction using spherical harmonics,
 implemented in SCALE3 ABSPACK scaling algorithm.
;
_exptl_crystal_colour colourless
_exptl_crystal_colour_primary colourless
_exptl_crystal_density_diffrn 1.528
_exptl_crystal_description tabloid
_exptl_crystal_F_000 3568
_exptl_crystal_size_max 0.164
_exptl_crystal_size_mid 0.107
_exptl_crystal_size_min 0.081
_refine_diff_density_max 1.513
_refine_diff_density_min -0.610
_refine_diff_density_rms 0.064
_refine_ls_extinction_method none
_refine_ls_goodness_of_fit_ref 1.034
_refine_ls_hydrogen_treatment mixed
_refine_ls_matrix_type full
_refine_ls_number_parameters 1544
_refine_ls_number_reflns 15127
_refine_ls_number_restraints 3635
_refine_ls_restrained_S_all 1.214
_refine_ls_R_factor_all 0.0878
_refine_ls_R_factor_gt 0.0692
_refine_ls_shift/su_max 0.000
_refine_ls_shift/su_mean 0.000
_refine_ls_structure_factor_coef Fsqd
_refine_ls_weighting_details 'w=1/[\s^2^(Fo^2^)+(0.1044P)^2^+8.0528P] where P=(Fo^2^+2Fc^2^)/3'
_refine_ls_weighting_scheme calc
_refine_ls_wR_factor_gt 0.1857
_refine_ls_wR_factor_ref 0.2017
_reflns_Friedel_coverage 0.000
_reflns_number_gt 11722
_reflns_number_total 15127
_reflns_threshold_expression 'I > 2\s(I)'
_cod_data_source_file c8dt03124j2.cif
_cod_data_source_block s17msh108
_cod_depositor_comments 'Adding full bibliography for 7047260--7047266.cif.'
_cod_database_code 7047265
_shelxl_version_number 2014-3
_shelx_space_group_comment
;
The symmetry employed for this shelxl refinement is uniquely defined
by the following loop, which should always be used as a source of
symmetry information in preference to the above space-group names.
They are only intended as comments.
;
_olex2_refinement_description
;
1. Fixed Uiso
 At 1.2 times of:
  All C(H) groups
 At 1.5 times of:
  All C(H,H,H) groups
2. Restrained distances
 O1_5-C1_5
 O1_6-C1_6
 O1_7-C1_7
 O1_8-C1_8
 1.35 with sigma of 0.02
 C1_5-C2_5 \\sim C1_5-C3_5 \\sim C1_5-C4_5
 C1_6-C2_6 \\sim C1_6-C3_6 \\sim C1_6-C4_6
 C1_7-C2_7 \\sim C1_7-C3_7 \\sim C1_7-C4_7
 C1_8-C2_8 \\sim C1_8-C3_8 \\sim C1_8-C4_8
 with sigma of 0.02
 F1_5-C2_5 \\sim F2_5-C2_5 \\sim F3_5-C2_5 \\sim F4_5-C3_5 \\sim F5_5-C3_5
\\sim F6_5-C3_5 \\sim F7_5-
 C4_5 \\sim F8_5-C4_5 \\sim F9_5-C4_5
 F1_6-C2_6 \\sim F2_6-C2_6 \\sim F3_6-C2_6 \\sim F4_6-C3_6 \\sim F5_6-C3_6
\\sim F6_6-C3_6 \\sim F7_6-
 C4_6 \\sim F8_6-C4_6 \\sim F9_6-C4_6
 F1_7-C2_7 \\sim F2_7-C2_7 \\sim F3_7-C2_7 \\sim F4_7-C3_7 \\sim F5_7-C3_7
\\sim F6_7-C3_7 \\sim F7_7-
 C4_7 \\sim F8_7-C4_7 \\sim F9_7-C4_7
 F1_8-C2_8 \\sim F2_8-C2_8 \\sim F3_8-C2_8 \\sim F4_8-C3_8 \\sim F5_8-C3_8
\\sim F6_8-C3_8 \\sim F7_8-
 C4_8 \\sim F8_8-C4_8 \\sim F9_8-C4_8
 with sigma of 0.02
 C2_5-C3_5 \\sim C3_5-C4_5 \\sim C2_5-C4_5
 C2_6-C3_6 \\sim C3_6-C4_6 \\sim C2_6-C4_6
 C2_7-C3_7 \\sim C3_7-C4_7 \\sim C2_7-C4_7
 C2_8-C3_8 \\sim C3_8-C4_8 \\sim C2_8-C4_8
 with sigma of 0.02
 O1_5-C2_5 \\sim O1_5-C3_5 \\sim O1_5-C4_5
 O1_6-C2_6 \\sim O1_6-C3_6 \\sim O1_6-C4_6
 O1_7-C2_7 \\sim O1_7-C3_7 \\sim O1_7-C4_7
 O1_8-C2_8 \\sim O1_8-C3_8 \\sim O1_8-C4_8
 with sigma of 0.02
 F1_5-F2_5 \\sim F2_5-F3_5 \\sim F3_5-F1_5 \\sim F4_5-F5_5 \\sim F5_5-F6_5
\\sim F6_5-F4_5 \\sim F7_5-
 F8_5 \\sim F8_5-F9_5 \\sim F9_5-F7_5
 F1_6-F2_6 \\sim F2_6-F3_6 \\sim F3_6-F1_6 \\sim F4_6-F5_6 \\sim F5_6-F6_6
\\sim F6_6-F4_6 \\sim F7_6-
 F8_6 \\sim F8_6-F9_6 \\sim F9_6-F7_6
 F1_7-F2_7 \\sim F2_7-F3_7 \\sim F3_7-F1_7 \\sim F4_7-F5_7 \\sim F5_7-F6_7
\\sim F6_7-F4_7 \\sim F7_7-
 F8_7 \\sim F8_7-F9_7 \\sim F9_7-F7_7
 F1_8-F2_8 \\sim F2_8-F3_8 \\sim F3_8-F1_8 \\sim F4_8-F5_8 \\sim F5_8-F6_8
\\sim F6_8-F4_8 \\sim F7_8-
 F8_8 \\sim F8_8-F9_8 \\sim F9_8-F7_8
 with sigma of 0.02
 F1_5-C1_5 \\sim F2_5-C1_5 \\sim F3_5-C1_5 \\sim F4_5-C1_5 \\sim F5_5-C1_5
\\sim F6_5-C1_5 \\sim F7_5-
 C1_5 \\sim F8_5-C1_5 \\sim F9_5-C1_5
 F1_6-C1_6 \\sim F2_6-C1_6 \\sim F3_6-C1_6 \\sim F4_6-C1_6 \\sim F5_6-C1_6
\\sim F6_6-C1_6 \\sim F7_6-
 C1_6 \\sim F8_6-C1_6 \\sim F9_6-C1_6
 F1_7-C1_7 \\sim F2_7-C1_7 \\sim F3_7-C1_7 \\sim F4_7-C1_7 \\sim F5_7-C1_7
\\sim F6_7-C1_7 \\sim F7_7-
 C1_7 \\sim F8_7-C1_7 \\sim F9_7-C1_7
 F1_8-C1_8 \\sim F2_8-C1_8 \\sim F3_8-C1_8 \\sim F4_8-C1_8 \\sim F5_8-C1_8
\\sim F6_8-C1_8 \\sim F7_8-
 C1_8 \\sim F8_8-C1_8 \\sim F9_8-C1_8
 with sigma of 0.1
 C34-H34A \\sim C34-H34C \\sim C34-H34B
 with sigma of 0.005
 Al1-O1_2 \\sim Al1-O1_6 \\sim Al1-O1_1 \\sim Al1-O1_5 \\sim Al1-O1_3 \\sim
Al1-O1_8 \\sim Al1-O1_7 ~
 Al1-O1_4
 with sigma of 0.005
3. Uiso/Uaniso restraints and constraints
O1_5 \\sim C1_5 \\sim C2_5 \\sim F1_5 \\sim F2_5 \\sim F3_5 \\sim C3_5 \\sim
F4_5 \\sim F5_5 \\sim F6_5 \\sim C4_5 \\sim F7_5 \\sim F8_5 \\sim F9_5 \\sim
O1_6 \\sim C1_6 \\sim C2_6 \\sim F1_6 \\sim F2_6 \\sim F3_6 \\sim C3_6 \\sim
F4_6 \\sim F5_6 \\sim F6_6 \\sim C4_6 \\sim F7_6 \\sim F8_6 \\sim F9_6 \\sim
O1_7 \\sim C1_7 \\sim C2_7 \\sim F1_7 \\sim F2_7 \\sim F3_7 \\sim C3_7 \\sim
F4_7 \\sim F5_7 \\sim F6_7 \\sim C4_7 \\sim F7_7 \\sim F8_7 \\sim F9_7 \\sim
O1_8 \\sim C1_8 \\sim C2_8 \\sim F1_8 \\sim F2_8 \\sim F3_8 \\sim C3_8 \\sim
F4_8 \\sim F5_8 \\sim F6_8 \\sim C4_8 \\sim F7_8 \\sim F8_8 \\sim F9_8: within
2A with sigma of 0.04 and sigma for terminal atoms of 0.08
O1_1 \\sim C1_1 \\sim C2_1 \\sim F1_1 \\sim F2_1 \\sim F3_1 \\sim C3_1 \\sim
F4_1 \\sim F5_1 \\sim F6_1 \\sim C4_1 \\sim F7_1 \\sim F8_1 \\sim F9_1: within
2A with sigma of 0.03 and sigma for terminal atoms of 0.01
O1_2 \\sim C1_2 \\sim C2_2 \\sim F1_2 \\sim F2_2 \\sim F3_2 \\sim C3_2 \\sim
F4_2 \\sim F5_2 \\sim F6_2 \\sim C4_2 \\sim F7_2 \\sim F8_2 \\sim F9_2: within
2A with sigma of 0.03 and sigma for terminal atoms of 0.01
O1_3 \\sim C1_3 \\sim C2_3 \\sim F1_3 \\sim F2_3 \\sim F3_3 \\sim C3_3 \\sim
F4_3 \\sim F5_3 \\sim F6_3 \\sim C4_3 \\sim F7_3 \\sim F8_3 \\sim F9_3: within
2A with sigma of 0.03 and sigma for terminal atoms of 0.01
O1_4 \\sim C1_4 \\sim C2_4 \\sim F1_4 \\sim F2_4 \\sim F3_4 \\sim C3_4 \\sim
F4_4 \\sim F5_4 \\sim F6_4 \\sim C4_4 \\sim F7_4 \\sim F8_4 \\sim F9_4: within
2A with sigma of 0.03 and sigma for terminal atoms of 0.01
Uanis(O1_5) = Uanis(O1_1)
Uanis(O1_4) = Uanis(O1_7)
4. Rigid body (RIGU) restrains
 O1_5, C1_5, C2_5, F1_5, F2_5, F3_5, C3_5, F4_5, F5_5, F6_5, C4_5, F7_5, F8_5,
 F9_5
 with sigma for 1-2 distances of 0.004 and sigma for 1-3 distances of 0.004
 O1_6, C1_6, C2_6, F1_6, F2_6, F3_6, C3_6, F4_6, F5_6, F6_6, C4_6, F7_6, F8_6,
 F9_6
 with sigma for 1-2 distances of 0.004 and sigma for 1-3 distances of 0.004
 O1_7, C1_7, C2_7, F1_7, F2_7, F3_7, C3_7, F4_7, F5_7, F6_7, C4_7, F7_7, F8_7,
 F9_7
 with sigma for 1-2 distances of 0.004 and sigma for 1-3 distances of 0.004
 O1_8, C1_8, C2_8, F1_8, F2_8, F3_8, C3_8, F4_8, F5_8, F6_8, C4_8, F7_8, F8_8,
 F9_8
 with sigma for 1-2 distances of 0.004 and sigma for 1-3 distances of 0.004
 O1_1, C1_1, C2_1, F1_1, F2_1, F3_1, C3_1, F4_1, F5_1, F6_1, C4_1, F7_1, F8_1,
 F9_1
 with sigma for 1-2 distances of 0.004 and sigma for 1-3 distances of 0.004
 O1_2, C1_2, C2_2, F1_2, F2_2, F3_2, C3_2, F4_2, F5_2, F6_2, C4_2, F7_2, F8_2,
 F9_2
 with sigma for 1-2 distances of 0.004 and sigma for 1-3 distances of 0.004
 O1_3, C1_3, C2_3, F1_3, F2_3, F3_3, C3_3, F4_3, F5_3, F6_3, C4_3, F7_3, F8_3,
 F9_3
 with sigma for 1-2 distances of 0.004 and sigma for 1-3 distances of 0.004
 O1_4, C1_4, C2_4, F1_4, F2_4, F3_4, C3_4, F4_4, F5_4, F6_4, C4_4, F7_4, F8_4,
 F9_4
 with sigma for 1-2 distances of 0.004 and sigma for 1-3 distances of 0.004
5. Others
 Fixed Sof: O1(0.65) C1(0.65) C2(0.65) F1(0.65) F2(0.65) F3(0.65) C3(0.65)
 F4(0.65) F5(0.65) F6(0.65) C4(0.65) F7(0.65) F8(0.65) F9(0.65) O1(0.65)
 C1(0.65) C2(0.65) F1(0.65) F2(0.65) F3(0.65) C3(0.65) F4(0.65) F5(0.65)
 F6(0.65) C4(0.65) F7(0.65) F8(0.65) F9(0.65) O1(0.65) C1(0.65) C2(0.65)
 F1(0.65) F2(0.65) F3(0.65) C3(0.65) F4(0.65) F5(0.65) F6(0.65) C4(0.65)
 F7(0.65) F8(0.65) F9(0.65) O1(0.65) C1(0.65) C2(0.65) F1(0.65) F2(0.65)
 F3(0.65) C3(0.65) F4(0.65) F5(0.65) F6(0.65) C4(0.65) F7(0.65) F8(0.65)
 F9(0.65) O1(0.35) C1(0.35) C2(0.35) F1(0.35) F2(0.35) F3(0.35) C3(0.35)
 F4(0.35) F5(0.35) F6(0.35) C4(0.35) F7(0.35) F8(0.35) F9(0.35) O1(0.35)
 C1(0.35) C2(0.35) F1(0.35) F2(0.35) F3(0.35) C3(0.35) F4(0.35) F5(0.35)
 F6(0.35) C4(0.35) F7(0.35) F8(0.35) F9(0.35) O1(0.35) C1(0.35) C2(0.35)
 F1(0.35) F2(0.35) F3(0.35) C3(0.35) F4(0.35) F5(0.35) F6(0.35) C4(0.35)
 F7(0.35) F8(0.35) F9(0.35) O1(0.35) C1(0.35) C2(0.35) F1(0.35) F2(0.35)
 F3(0.35) C3(0.35) F4(0.35) F5(0.35) F6(0.35) C4(0.35) F7(0.35) F8(0.35)
 F9(0.35)
6.a Ternary CH refined with riding coordinates:
 C18(H18), C21(H21), C30(H30), C33(H33)
6.b Aromatic/amide H refined with riding coordinates:
 C2(H2), C14(H14), C15(H15), C16(H16), C26(H26), C27(H27), C28(H28), C37(H37),
 C38(H38), C39(H39), C40(H40), C41(H41), C43(H43), C44(H44), C45(H45), C46(H46),
  C47(H47), C49(H49), C50(H50), C52(H52), C53(H53), C54(H54)
6.c Idealised Me refined as rotating group:
 C5(H5A,H5B,H5C), C6(H6A,H6B,H6C), C7(H7A,H7B,H7C), C9(H9A,H9B,H9C), C10(H10A,
 H10B,H10C), C11(H11A,H11B,H11C), C19(H19A,H19B,H19C), C20(H20A,H20B,H20C),
 C22(H22A,H22B,H22C), C23(H23A,H23B,H23C), C31(H31A,H31B,H31C), C32(H32A,H32B,
 H32C), C35(H35A,H35B,H35C)
;
_olex2_submission_special_instructions 'No special instructions were received'

loop_
_space_group_symop_operation_xyz
'x, y, z'
'-x, y+1/2, -z+1/2'
'-x, -y, -z'
'x, -y-1/2, z-1/2'

loop_
_atom_site_label
_atom_site_type_symbol
_atom_site_fract_x
_atom_site_fract_y
_atom_site_fract_z
_atom_site_U_iso_or_equiv
_atom_site_adp_type
_atom_site_occupancy
_atom_site_site_symmetry_order
_atom_site_calc_flag
_atom_site_refinement_flags_posn
_atom_site_refinement_flags_adp
_atom_site_refinement_flags_occupancy
_atom_site_disorder_assembly
_atom_site_disorder_group
P1 P 0.17107(5) 0.07214(2) 0.50720(5) 0.03212(16) Uani 1 1 d . . . . .
Mg1 Mg 0.29409(7) 0.13022(2) 0.49932(6) 0.0328(2) Uani 1 1 d . . . . .
N1 N 0.28120(17) 0.18369(6) 0.52974(15) 0.0324(5) Uani 1 1 d . . . . .
N2 N 0.41576(16) 0.13474(6) 0.44803(14) 0.0277(4) Uani 1 1 d . . . . .
C1 C 0.3542(2) 0.20843(8) 0.52540(18) 0.0332(6) Uani 1 1 d . . . . .
C2 C 0.4393(2) 0.19858(8) 0.49281(19) 0.0339(6) Uani 1 1 d . . . . .
H2 H 0.4873 0.2182 0.4975 0.041 Uiso 1 1 calc R . . . .
C3 C 0.4700(2) 0.16631(7) 0.45476(17) 0.0295(5) Uani 1 1 d . . . . .
C4 C 0.3584(3) 0.25032(8) 0.5571(2) 0.0437(7) Uani 1 1 d . . . . .
C5 C 0.2708(3) 0.26410(10) 0.5970(3) 0.0625(11) Uani 1 1 d . . . . .
H5A H 0.2097 0.2659 0.5531 0.094 Uiso 1 1 calc GR . . . .
H5B H 0.2873 0.2888 0.6226 0.094 Uiso 1 1 calc GR . . . .
H5C H 0.2596 0.2464 0.6408 0.094 Uiso 1 1 calc GR . . . .
C6 C 0.3667(3) 0.27696(9) 0.4838(3) 0.0577(9) Uani 1 1 d . . . . .
H6A H 0.4274 0.2710 0.4618 0.087 Uiso 1 1 calc GR . . . .
H6B H 0.3707 0.3028 0.5044 0.087 Uiso 1 1 calc GR . . . .
H6C H 0.3073 0.2741 0.4384 0.087 Uiso 1 1 calc GR . . . .
C7 C 0.4545(3) 0.25458(11) 0.6265(3) 0.0549(9) Uani 1 1 d . . . . .
H7A H 0.4500 0.2381 0.6742 0.082 Uiso 1 1 calc GR . . . .
H7B H 0.4608 0.2806 0.6462 0.082 Uiso 1 1 calc GR . . . .
H7C H 0.5137 0.2478 0.6030 0.082 Uiso 1 1 calc GR . . . .
C8 C 0.5687(2) 0.17266(8) 0.41997(19) 0.0364(6) Uani 1 1 d . . . . .
C9 C 0.5431(3) 0.20070(10) 0.3467(2) 0.0516(8) Uani 1 1 d . . . . .
H9A H 0.4925 0.1898 0.3012 0.077 Uiso 1 1 calc GR . . . .
H9B H 0.6041 0.2065 0.3249 0.077 Uiso 1 1 calc GR . . . .
H9C H 0.5164 0.2237 0.3671 0.077 Uiso 1 1 calc GR . . . .
C10 C 0.6508(2) 0.18906(10) 0.4910(2) 0.0473(8) Uani 1 1 d . . . . .
H10A H 0.6285 0.2134 0.5088 0.071 Uiso 1 1 calc GR . . . .
H10B H 0.7134 0.1923 0.4699 0.071 Uiso 1 1 calc GR . . . .
H10C H 0.6626 0.1719 0.5396 0.071 Uiso 1 1 calc GR . . . .
C11 C 0.6176(2) 0.13845(9) 0.3862(2) 0.0438(7) Uani 1 1 d . . . . .
H11A H 0.6325 0.1195 0.4309 0.066 Uiso 1 1 calc GR . . . .
H11B H 0.6802 0.1461 0.3691 0.066 Uiso 1 1 calc GR . . . .
H11C H 0.5712 0.1280 0.3372 0.066 Uiso 1 1 calc GR . . . .
C12 C 0.1844(2) 0.19342(8) 0.5464(2) 0.0393(7) Uani 1 1 d . . . . .
C13 C 0.1136(2) 0.21169(9) 0.4832(2) 0.0474(8) Uani 1 1 d . . . . .
C14 C 0.0200(3) 0.22047(11) 0.5016(3) 0.0642(11) Uani 1 1 d . . . . .
H14 H -0.0283 0.2333 0.4606 0.077 Uiso 1 1 calc R . . . .
C15 C -0.0035(3) 0.21093(13) 0.5777(3) 0.0711(13) Uani 1 1 d . . . . .
H15 H -0.0666 0.2183 0.5899 0.085 Uiso 1 1 calc R . . . .
C16 C 0.0629(3) 0.19082(13) 0.6372(3) 0.0635(11) Uani 1 1 d . . . . .
H16 H 0.0439 0.1836 0.6887 0.076 Uiso 1 1 calc R . . . .
C17 C 0.1577(3) 0.18095(10) 0.6225(2) 0.0493(8) Uani 1 1 d . . . . .
C18 C 0.1390(3) 0.22101(10) 0.3980(3) 0.0533(9) Uani 1 1 d . . . . .
H18 H 0.2124 0.2272 0.4084 0.064 Uiso 1 1 calc R . . . .
C19 C 0.0831(5) 0.25446(15) 0.3525(4) 0.0910(17) Uani 1 1 d . . . . .
H19A H 0.0117 0.2482 0.3342 0.136 Uiso 1 1 calc GR . . . .
H19B H 0.1119 0.2608 0.3029 0.136 Uiso 1 1 calc GR . . . .
H19C H 0.0899 0.2759 0.3912 0.136 Uiso 1 1 calc GR . . . .
C20 C 0.1236(4) 0.18694(13) 0.3399(3) 0.0700(12) Uani 1 1 d . . . . .
H20A H 0.1659 0.1663 0.3667 0.105 Uiso 1 1 calc GR . . . .
H20B H 0.1423 0.1932 0.2857 0.105 Uiso 1 1 calc GR . . . .
H20C H 0.0527 0.1793 0.3300 0.105 Uiso 1 1 calc GR . . . .
C21 C 0.2301(3) 0.15742(12) 0.6860(2) 0.0552(9) Uani 1 1 d . . . . .
H21 H 0.2614 0.1388 0.6525 0.066 Uiso 1 1 calc R . . . .
C22 C 0.1789(4) 0.13528(15) 0.7462(3) 0.0750(13) Uani 1 1 d . . . . .
H22A H 0.1526 0.1525 0.7840 0.113 Uiso 1 1 calc GR . . . .
H22B H 0.2278 0.1183 0.7800 0.113 Uiso 1 1 calc GR . . . .
H22C H 0.1233 0.1207 0.7134 0.113 Uiso 1 1 calc GR . . . .
C23 C 0.3150(4) 0.18030(16) 0.7367(3) 0.0766(13) Uani 1 1 d . . . . .
H23A H 0.3515 0.1931 0.6979 0.115 Uiso 1 1 calc GR . . . .
H23B H 0.3613 0.1638 0.7743 0.115 Uiso 1 1 calc GR . . . .
H23C H 0.2873 0.1989 0.7706 0.115 Uiso 1 1 calc GR . . . .
C24 C 0.44073(19) 0.10075(7) 0.40873(17) 0.0283(5) Uani 1 1 d . . . . .
C25 C 0.4022(2) 0.09394(8) 0.32295(18) 0.0331(6) Uani 1 1 d . . . . .
C26 C 0.4228(2) 0.05962(8) 0.28861(19) 0.0371(6) Uani 1 1 d . . . . .
H26 H 0.3980 0.0548 0.2302 0.045 Uiso 1 1 calc R . . . .
C27 C 0.4786(2) 0.03276(8) 0.3380(2) 0.0361(6) Uani 1 1 d . . . . .
H27 H 0.4915 0.0095 0.3138 0.043 Uiso 1 1 calc R . . . .
C28 C 0.5159(2) 0.03966(8) 0.42291(19) 0.0338(6) Uani 1 1 d . . . . .
H28 H 0.5544 0.0209 0.4565 0.041 Uiso 1 1 calc R . . . .
C29 C 0.49835(19) 0.07348(7) 0.46026(17) 0.0287(5) Uani 1 1 d . . . . .
C30 C 0.3401(3) 0.12281(9) 0.26581(19) 0.0421(7) Uani 1 1 d . . . . .
H30 H 0.3462 0.1472 0.2966 0.051 Uiso 1 1 calc R . . . .
C31 C 0.2287(3) 0.11152(11) 0.2467(3) 0.0567(9) Uani 1 1 d . . . . .
H31A H 0.2206 0.0882 0.2140 0.085 Uiso 1 1 calc GR . . . .
H31B H 0.1889 0.1313 0.2138 0.085 Uiso 1 1 calc GR . . . .
H31C H 0.2053 0.1078 0.3001 0.085 Uiso 1 1 calc GR . . . .
C32 C 0.3772(4) 0.12831(12) 0.1828(2) 0.0642(11) Uani 1 1 d . . . . .
H32A H 0.4484 0.1355 0.1952 0.096 Uiso 1 1 calc GR . . . .
H32B H 0.3376 0.1480 0.1494 0.096 Uiso 1 1 calc GR . . . .
H32C H 0.3694 0.1049 0.1505 0.096 Uiso 1 1 calc GR . . . .
C33 C 0.5439(2) 0.08200(8) 0.55257(18) 0.0320(6) Uani 1 1 d . . . . .
H33 H 0.5657 0.1088 0.5562 0.038 Uiso 1 1 calc R . . . .
C34 C 0.4676(2) 0.07685(11) 0.6100(2) 0.0453(7) Uani 1 1 d D . . . .
C35 C 0.6363(2) 0.05789(9) 0.5866(2) 0.0409(7) Uani 1 1 d . . . . .
H35A H 0.6153 0.0319 0.5915 0.061 Uiso 1 1 calc GR . . . .
H35B H 0.6693 0.0671 0.6425 0.061 Uiso 1 1 calc GR . . . .
H35C H 0.6835 0.0592 0.5476 0.061 Uiso 1 1 calc GR . . . .
C36 C 0.0503(2) 0.08669(8) 0.52990(19) 0.0341(6) Uani 1 1 d . . . . .
C37 C 0.0016(2) 0.11670(9) 0.4845(2) 0.0423(7) Uani 1 1 d . . . . .
H37 H 0.0323 0.1293 0.4441 0.051 Uiso 1 1 calc R . . . .
C38 C -0.0915(2) 0.12816(10) 0.4983(3) 0.0492(8) Uani 1 1 d . . . . .
H38 H -0.1250 0.1486 0.4670 0.059 Uiso 1 1 calc R . . . .
C39 C -0.1360(2) 0.10997(10) 0.5572(2) 0.0476(8) Uani 1 1 d . . . . .
H39 H -0.1996 0.1181 0.5668 0.057 Uiso 1 1 calc R . . . .
C40 C -0.0881(2) 0.07989(11) 0.6025(2) 0.0475(8) Uani 1 1 d . . . . .
H40 H -0.1190 0.0674 0.6430 0.057 Uiso 1 1 calc R . . . .
C41 C 0.0051(2) 0.06799(9) 0.5887(2) 0.0409(7) Uani 1 1 d . . . . .
H41 H 0.0378 0.0472 0.6192 0.049 Uiso 1 1 calc R . . . .
C42 C 0.1399(2) 0.04748(8) 0.40642(19) 0.0345(6) Uani 1 1 d . . . . .
C43 C 0.0416(2) 0.04381(10) 0.3611(2) 0.0435(7) Uani 1 1 d . . . . .
H43 H -0.0126 0.0543 0.3830 0.052 Uiso 1 1 calc R . . . .
C44 C 0.0226(3) 0.02513(11) 0.2848(2) 0.0530(8) Uani 1 1 d . . . . .
H44 H -0.0446 0.0227 0.2542 0.064 Uiso 1 1 calc R . . . .
C45 C 0.1017(3) 0.00983(10) 0.2526(2) 0.0492(8) Uani 1 1 d . . . . .
H45 H 0.0886 -0.0027 0.1995 0.059 Uiso 1 1 calc R . . . .
C46 C 0.1990(3) 0.01286(9) 0.2975(2) 0.0444(7) Uani 1 1 d . . . . .
H46 H 0.2526 0.0018 0.2759 0.053 Uiso 1 1 calc R . . . .
C47 C 0.2189(2) 0.03186(9) 0.3738(2) 0.0392(6) Uani 1 1 d . . . . .
H47 H 0.2863 0.0343 0.4040 0.047 Uiso 1 1 calc R . . . .
C48 C 0.2142(2) 0.03550(9) 0.58475(19) 0.0361(6) Uani 1 1 d . . . . .
C49 C 0.2007(2) -0.00249(9) 0.5641(2) 0.0423(7) Uani 1 1 d . . . . .
H49 H 0.1716 -0.0097 0.5078 0.051 Uiso 1 1 calc R . . . .
C50 C 0.2300(3) -0.02956(11) 0.6261(2) 0.0510(8) Uani 1 1 d . . . . .
H50 H 0.2218 -0.0553 0.6118 0.061 Uiso 1 1 calc R . . . .
C52 C 0.2840(3) 0.01812(13) 0.7288(2) 0.0565(9) Uani 1 1 d . . . . .
H52 H 0.3122 0.0251 0.7855 0.068 Uiso 1 1 calc R . . . .
C53 C 0.2562(3) 0.04534(10) 0.6677(2) 0.0462(7) Uani 1 1 d . . . . .
H53 H 0.2660 0.0710 0.6825 0.055 Uiso 1 1 calc R . . . .
Al1 Al 0.79407(6) 0.12131(2) 0.96826(5) 0.03042(18) Uani 1 1 d D . . . .
C54 C 0.2709(3) -0.01915(12) 0.7079(3) 0.0579(10) Uani 1 1 d . . . . .
H54 H 0.2902 -0.0377 0.7501 0.069 Uiso 1 1 calc R . . . .
H34A H 0.498(3) 0.0792(10) 0.6712(15) 0.045(10) Uiso 1 1 d D . . . .
H34B H 0.419(3) 0.0981(9) 0.603(3) 0.063(12) Uiso 1 1 d D . . . .
H34C H 0.433(4) 0.0523(9) 0.600(3) 0.082(16) Uiso 1 1 d D . . . .
O1_1 O 0.9162(2) 0.10733(15) 0.9847(2) 0.0404(9) Uani 0.65 1 d D U P A 1
C1_1 C 0.9941(5) 0.0987(2) 0.9496(4) 0.0424(14) Uani 0.65 1 d . U P A 1
C2_1 C 1.0751(7) 0.1300(3) 0.9725(6) 0.0648(18) Uani 0.65 1 d . U P A 1
F1_1 F 1.0335(3) 0.16331(11) 0.9563(3) 0.0705(10) Uani 0.65 1 d . U P A 1
F2_1 F 1.1154(3) 0.12882(16) 1.0555(2) 0.0829(13) Uani 0.65 1 d . U P A 1
F3_1 F 1.1501(3) 0.12576(18) 0.9307(3) 0.0888(14) Uani 0.65 1 d . U P A 1
C3_1 C 1.0375(6) 0.0615(2) 0.9907(4) 0.0720(15) Uani 0.65 1 d . U P A 1
F4_1 F 1.0377(4) 0.06054(15) 1.0720(3) 0.0757(13) Uani 0.65 1 d . U P A 1
F5_1 F 1.1306(4) 0.05481(17) 0.9798(3) 0.1085(17) Uani 0.65 1 d . U P A 1
F6_1 F 0.9786(5) 0.03292(12) 0.9563(3) 0.0906(14) Uani 0.65 1 d . U P A 1
C4_1 C 0.9668(5) 0.09419(17) 0.8520(4) 0.0454(11) Uani 0.65 1 d . U P A 1
F7_1 F 1.0356(5) 0.07394(17) 0.8215(4) 0.0643(13) Uani 0.65 1 d . U P A 1
F8_1 F 0.8787(2) 0.07711(10) 0.8289(2) 0.0539(7) Uani 0.65 1 d . U P A 1
F9_1 F 0.9603(2) 0.12695(9) 0.81361(18) 0.0491(7) Uani 0.65 1 d . U P A 1
O1_2 O 0.7663(3) 0.13940(11) 1.0604(2) 0.0395(8) Uani 0.65 1 d D U P A 1
C1_2 C 0.8028(7) 0.1579(3) 1.1334(6) 0.0489(17) Uani 0.65 1 d . U P A 1
C2_2 C 0.8557(13) 0.1305(4) 1.2004(7) 0.103(2) Uani 0.65 1 d . U P A 1
F1_2 F 0.8846(7) 0.10092(19) 1.1816(4) 0.118(2) Uani 0.65 1 d . U P A 1
F2_2 F 0.7483(6) 0.11545(17) 1.2258(3) 0.131(2) Uani 0.65 1 d . U P A 1
F3_2 F 0.8903(5) 0.14366(16) 1.2749(3) 0.0927(15) Uani 0.65 1 d . U P A 1
C3_2 C 0.8810(8) 0.1876(3) 1.1233(5) 0.0818(17) Uani 0.65 1 d . U P A 1
F4_2 F 0.9058(4) 0.21020(14) 1.1870(3) 0.0741(12) Uani 0.65 1 d . U P A 1
F5_2 F 0.8849(4) 0.19790(13) 1.0533(2) 0.0874(14) Uani 0.65 1 d . U P A 1
F6_2 F 0.9788(4) 0.1633(2) 1.1368(4) 0.1170(18) Uani 0.65 1 d . U P A 1
C4_2 C 0.7167(8) 0.1791(3) 1.1588(6) 0.0922(18) Uani 0.65 1 d . U P A 1
F7_2 F 0.6324(5) 0.1652(2) 1.1395(5) 0.114(2) Uani 0.65 1 d . U P A 1
F8_2 F 0.7365(4) 0.19168(14) 1.2378(3) 0.0919(14) Uani 0.65 1 d . U P A 1
F9_2 F 0.7082(6) 0.21226(16) 1.1073(4) 0.1095(17) Uani 0.65 1 d . U P A 1
O1_3 O 0.7042(2) 0.08712(8) 0.9335(2) 0.0363(7) Uani 0.65 1 d D U P A 1
C1_3 C 0.5867(6) 0.04228(19) 0.8727(4) 0.0673(14) Uani 0.65 1 d . U P A 1
C2_3 C 0.7230(7) 0.0251(2) 0.9947(6) 0.0826(17) Uani 0.65 1 d . U P A 1
F1_3 F 0.5531(4) 0.00744(11) 0.8804(3) 0.0811(12) Uani 0.65 1 d . U P A 1
F2_3 F 0.6350(3) 0.04228(11) 0.8088(2) 0.0628(9) Uani 0.65 1 d . U P A 1
F3_3 F 0.5023(3) 0.06641(13) 0.8483(3) 0.0797(12) Uani 0.65 1 d . U P A 1
C3_3 C 0.5824(6) 0.0690(2) 1.0161(5) 0.0745(15) Uani 0.65 1 d . U P A 1
F4_3 F 0.7958(3) 0.04008(13) 1.0529(3) 0.0856(13) Uani 0.65 1 d . U P A 1
F5_3 F 0.7650(6) 0.0088(2) 0.9356(6) 0.105(2) Uani 0.65 1 d . U P A 1
F6_3 F 0.6734(4) 0.00122(14) 1.0380(4) 0.0980(16) Uani 0.65 1 d . U P A 1
C4_3 C 0.6524(7) 0.0573(2) 0.9543(5) 0.0428(15) Uani 0.65 1 d . U P A 1
F7_3 F 0.5058(4) 0.04546(13) 1.0126(4) 0.0905(14) Uani 0.65 1 d . U P A 1
F8_3 F 0.5444(4) 0.10178(15) 0.9970(4) 0.0720(13) Uani 0.65 1 d . U P A 1
F9_3 F 0.6393(4) 0.07036(14) 1.0967(2) 0.0872(13) Uani 0.65 1 d . U P A 1
O1_4 O 0.7766(2) 0.15427(10) 0.8873(2) 0.0345(7) Uani 0.65 1 d D U P A 1
C1_4 C 0.7074(5) 0.17438(18) 0.8292(4) 0.0372(12) Uani 0.65 1 d . U P A 1
C2_4 C 0.6266(6) 0.1924(2) 0.8742(4) 0.0633(13) Uani 0.65 1 d . U P A 1
F1_4 F 0.5498(3) 0.20720(11) 0.8189(2) 0.0638(9) Uani 0.65 1 d . U P A 1
F2_4 F 0.6682(5) 0.2205(2) 0.9223(4) 0.0966(18) Uani 0.65 1 d . U P A 1
F3_4 F 0.6042(4) 0.16846(12) 0.6897(3) 0.0678(11) Uani 0.65 1 d . U P A 1
C3_4 C 0.7629(6) 0.2069(2) 0.7976(6) 0.0871(18) Uani 0.65 1 d . U P A 1
F4_4 F 0.7065(5) 0.12438(15) 0.7349(3) 0.1067(18) Uani 0.65 1 d . U P A 1
F5_4 F 0.5798(4) 0.13025(13) 0.7844(3) 0.0911(14) Uani 0.65 1 d . U P A 1
F6_4 F 0.8337(4) 0.22125(18) 0.8471(5) 0.126(2) Uani 0.65 1 d . U P A 1
C4_4 C 0.6544(7) 0.14952(19) 0.7563(5) 0.0665(15) Uani 0.65 1 d . U P A 1
F7_4 F 0.8182(5) 0.1909(2) 0.7380(5) 0.120(2) Uani 0.65 1 d . U P A 1
F8_4 F 0.5963(3) 0.17021(15) 0.9253(3) 0.0886(13) Uani 0.65 1 d . U P A 1
F9_4 F 0.7056(3) 0.23114(12) 0.7500(3) 0.0918(15) Uani 0.65 1 d . U P A 1
O1_5 O 0.9109(4) 0.1067(3) 0.9528(5) 0.0404(9) Uani 0.35 1 d D U P A 2
C1_5 C 1.0123(8) 0.0966(3) 0.9735(6) 0.038(2) Uani 0.35 1 d D U P A 2
C2_5 C 1.0445(6) 0.0728(2) 0.9043(5) 0.052(2) Uani 0.35 1 d D U P A 2
F1_5 F 1.0149(5) 0.03731(17) 0.9097(5) 0.0671(17) Uani 0.35 1 d D U P A 2
F2_5 F 1.1458(4) 0.0715(2) 0.9119(5) 0.0720(19) Uani 0.35 1 d D U P A 2
F3_5 F 1.0083(7) 0.0857(3) 0.8278(6) 0.064(3) Uani 0.35 1 d D U P A 2
C3_5 C 1.0772(8) 0.1327(3) 0.9886(7) 0.047(3) Uani 0.35 1 d D U P A 2
F4_5 F 1.0396(5) 0.15764(19) 1.0352(5) 0.0701(18) Uani 0.35 1 d D U P A 2
F5_5 F 1.0859(6) 0.1491(2) 0.9181(4) 0.0707(18) Uani 0.35 1 d D U P A 2
F6_5 F 1.1715(5) 0.1262(2) 1.0311(5) 0.0676(17) Uani 0.35 1 d D U P A 2
C4_5 C 1.0307(8) 0.0738(3) 1.0580(6) 0.052(3) Uani 0.35 1 d D U P A 2
F7_5 F 1.0300(5) 0.09529(18) 1.1250(3) 0.0576(14) Uani 0.35 1 d D U P A 2
F8_5 F 1.1183(5) 0.0558(2) 1.0727(4) 0.0679(17) Uani 0.35 1 d D U P A 2
F9_5 F 0.9596(5) 0.04857(18) 1.0571(4) 0.0640(16) Uani 0.35 1 d D U P A 2
O1_6 O 0.8210(6) 0.1431(2) 1.0659(3) 0.0461(17) Uani 0.35 1 d D U P A 2
C1_6 C 0.7961(10) 0.1534(3) 1.1401(9) 0.043(3) Uani 0.35 1 d D U P A 2
C2_6 C 0.6788(7) 0.1520(3) 1.1297(6) 0.073(3) Uani 0.35 1 d D U P A 2
F1_6 F 0.6453(6) 0.1174(2) 1.1364(6) 0.092(2) Uani 0.35 1 d D U P A 2
F2_6 F 0.6454(8) 0.1722(3) 1.1876(6) 0.100(3) Uani 0.35 1 d D U P A 2
F3_6 F 0.6365(6) 0.1653(3) 1.0549(5) 0.092(3) Uani 0.35 1 d D U P A 2
C3_6 C 0.8358(8) 0.1927(2) 1.1647(6) 0.071(3) Uani 0.35 1 d D U P A 2
F4_6 F 0.9316(6) 0.1966(3) 1.1589(7) 0.080(2) Uani 0.35 1 d D U P A 2
F5_6 F 0.7871(6) 0.21906(18) 1.1109(5) 0.075(2) Uani 0.35 1 d D U P A 2
F6_6 F 0.8339(8) 0.1995(3) 1.2464(5) 0.101(3) Uani 0.35 1 d D U P A 2
C4_6 C 0.8392(7) 0.1247(3) 1.2104(6) 0.043(2) Uani 0.35 1 d D U P A 2
F7_6 F 0.9371(5) 0.1308(2) 1.2370(6) 0.080(2) Uani 0.35 1 d D U P A 2
F8_6 F 0.7948(7) 0.1244(3) 1.2761(5) 0.090(3) Uani 0.35 1 d D U P A 2
F9_6 F 0.8325(6) 0.0897(2) 1.1802(5) 0.0579(17) Uani 0.35 1 d D U P A 2
O1_7 O 0.7403(5) 0.14707(19) 0.8825(4) 0.0345(7) Uani 0.35 1 d D U P A 2
C1_7 C 0.7395(8) 0.1747(3) 0.8337(7) 0.042(2) Uani 0.35 1 d D U P A 2
C2_7 C 0.8077(7) 0.1657(3) 0.7681(6) 0.076(3) Uani 0.35 1 d D U P A 2
F1_7 F 0.9042(5) 0.1686(3) 0.8023(5) 0.088(2) Uani 0.35 1 d D U P A 2
F2_7 F 0.7840(10) 0.1861(4) 0.7010(6) 0.119(4) Uani 0.35 1 d D U P A 2
F3_7 F 0.7888(9) 0.1313(3) 0.7414(6) 0.103(3) Uani 0.35 1 d D U P A 2
C3_7 C 0.6296(7) 0.1812(3) 0.7879(6) 0.068(2) Uani 0.35 1 d D U P A 2
F4_7 F 0.5689(6) 0.1783(3) 0.8430(5) 0.101(3) Uani 0.35 1 d D U P A 2
F5_7 F 0.6001(8) 0.1549(3) 0.7292(6) 0.082(2) Uani 0.35 1 d D U P A 2
F6_7 F 0.6187(7) 0.2141(2) 0.7518(6) 0.108(3) Uani 0.35 1 d D U P A 2
C4_7 C 0.7809(8) 0.2105(2) 0.8848(6) 0.076(3) Uani 0.35 1 d D U P A 2
F7_7 F 0.7168(7) 0.2243(3) 0.9277(8) 0.102(3) Uani 0.35 1 d D U P A 2
F8_7 F 0.7955(9) 0.2380(2) 0.8378(6) 0.114(4) Uani 0.35 1 d D U P A 2
F9_7 F 0.8639(5) 0.20265(19) 0.9403(5) 0.076(2) Uani 0.35 1 d D U P A 2
O1_8 O 0.7265(5) 0.08233(14) 0.9849(5) 0.0470(15) Uani 0.35 1 d D U P A 2
C1_8 C 0.6643(11) 0.0551(4) 0.9513(9) 0.052(3) Uani 0.35 1 d D U P A 2
C2_8 C 0.5572(7) 0.0699(3) 0.9163(7) 0.085(3) Uani 0.35 1 d D U P A 2
F1_8 F 0.5623(7) 0.0858(3) 0.8396(5) 0.099(3) Uani 0.35 1 d D U P A 2
F2_8 F 0.4913(7) 0.0423(3) 0.9025(8) 0.120(3) Uani 0.35 1 d D U P A 2
F3_8 F 0.5260(9) 0.0952(3) 0.9619(6) 0.093(3) Uani 0.35 1 d D U P A 2
C3_8 C 0.6621(8) 0.0256(3) 1.0214(7) 0.085(3) Uani 0.35 1 d D U P A 2
F4_8 F 0.7518(7) 0.0186(3) 1.0670(5) 0.089(2) Uani 0.35 1 d D U P A 2
F5_8 F 0.5991(7) 0.0374(3) 1.0692(6) 0.105(3) Uani 0.35 1 d D U P A 2
F6_8 F 0.6298(10) -0.0076(2) 0.9850(7) 0.118(4) Uani 0.35 1 d D U P A 2
C4_8 C 0.7059(9) 0.0361(3) 0.8775(6) 0.083(3) Uani 0.35 1 d D U P A 2
F7_8 F 0.7795(10) 0.0136(4) 0.9091(8) 0.098(4) Uani 0.35 1 d D U P A 2
F8_8 F 0.6381(8) 0.0173(3) 0.8251(6) 0.104(3) Uani 0.35 1 d D U P A 2
F9_8 F 0.7429(6) 0.0611(2) 0.8299(4) 0.0723(19) Uani 0.35 1 d D U P A 2

loop_
_atom_site_aniso_label
_atom_site_aniso_U_11
_atom_site_aniso_U_22
_atom_site_aniso_U_33
_atom_site_aniso_U_23
_atom_site_aniso_U_13
_atom_site_aniso_U_12
P1 0.0282(3) 0.0351(4) 0.0329(4) 0.0003(3) 0.0056(3) 0.0022(3)
Mg1 0.0329(5) 0.0267(4) 0.0400(5) -0.0037(4) 0.0099(4) 0.0000(3)
N1 0.0326(11) 0.0301(11) 0.0342(12) -0.0060(9) 0.0054(9) 0.0021(9)
N2 0.0307(11) 0.0239(10) 0.0276(11) -0.0001(8) 0.0038(8) 0.0018(8)
C1 0.0386(14) 0.0263(13) 0.0324(14) -0.0040(10) 0.0010(11) 0.0019(11)
C2 0.0365(14) 0.0274(13) 0.0369(15) -0.0018(11) 0.0050(11) -0.0037(11)
C3 0.0323(13) 0.0287(13) 0.0266(13) 0.0037(10) 0.0033(10) 0.0016(10)
C4 0.0480(17) 0.0293(14) 0.0524(19) -0.0126(13) 0.0068(14) -0.0014(12)
C5 0.063(2) 0.0367(17) 0.091(3) -0.0333(19) 0.021(2) -0.0017(16)
C6 0.074(3) 0.0274(15) 0.068(2) 0.0001(15) 0.0070(19) -0.0011(15)
C7 0.058(2) 0.0475(19) 0.056(2) -0.0193(16) 0.0026(17) -0.0110(16)
C8 0.0386(15) 0.0338(14) 0.0383(15) 0.0027(12) 0.0114(12) -0.0025(11)
C9 0.062(2) 0.0456(18) 0.052(2) 0.0129(15) 0.0224(17) -0.0005(16)
C10 0.0344(15) 0.0449(17) 0.062(2) -0.0040(15) 0.0090(14) -0.0050(13)
C11 0.0382(15) 0.0443(17) 0.0537(19) -0.0012(14) 0.0211(14) -0.0035(13)
C12 0.0351(14) 0.0328(14) 0.0505(18) -0.0165(13) 0.0095(13) 0.0007(11)
C13 0.0393(16) 0.0351(15) 0.064(2) -0.0132(14) 0.0011(15) 0.0063(13)
C14 0.0431(19) 0.053(2) 0.092(3) -0.025(2) 0.003(2) 0.0125(16)
C15 0.0424(19) 0.074(3) 0.100(4) -0.038(3) 0.020(2) 0.0048(18)
C16 0.057(2) 0.071(3) 0.069(3) -0.031(2) 0.029(2) -0.0073(19)
C17 0.0479(18) 0.0514(19) 0.052(2) -0.0182(15) 0.0173(15) -0.0051(15)
C18 0.0524(19) 0.0408(17) 0.059(2) 0.0026(15) -0.0077(16) 0.0082(15)
C19 0.103(4) 0.065(3) 0.095(4) 0.016(3) -0.006(3) 0.033(3)
C20 0.091(3) 0.060(2) 0.053(2) -0.0041(19) 0.001(2) 0.003(2)
C21 0.062(2) 0.065(2) 0.0438(19) -0.0088(16) 0.0235(17) -0.0080(18)
C22 0.093(3) 0.084(3) 0.057(3) -0.007(2) 0.035(2) -0.021(3)
C23 0.075(3) 0.092(3) 0.059(3) 0.007(2) 0.003(2) -0.021(3)
C24 0.0285(12) 0.0258(12) 0.0308(13) 0.0013(10) 0.0069(10) 0.0005(10)
C25 0.0386(14) 0.0293(13) 0.0318(14) 0.0014(11) 0.0074(11) 0.0012(11)
C26 0.0438(15) 0.0362(15) 0.0315(14) -0.0046(11) 0.0077(12) -0.0011(12)
C27 0.0400(15) 0.0264(13) 0.0434(16) -0.0062(11) 0.0117(12) 0.0022(11)
C28 0.0311(13) 0.0280(13) 0.0430(16) 0.0036(11) 0.0090(11) 0.0051(10)
C29 0.0268(12) 0.0270(12) 0.0320(13) 0.0019(10) 0.0051(10) 0.0005(10)
C30 0.0578(19) 0.0330(14) 0.0318(15) 0.0007(12) -0.0007(13) 0.0059(13)
C31 0.058(2) 0.051(2) 0.052(2) 0.0051(16) -0.0110(17) 0.0137(17)
C32 0.099(3) 0.056(2) 0.0375(19) 0.0144(16) 0.0124(19) 0.013(2)
C33 0.0279(12) 0.0314(13) 0.0349(14) 0.0035(11) 0.0015(11) 0.0009(10)
C34 0.0342(15) 0.068(2) 0.0332(15) 0.0023(15) 0.0045(12) 0.0058(14)
C35 0.0293(13) 0.0425(16) 0.0471(17) 0.0067(13) -0.0016(12) 0.0027(12)
C36 0.0279(13) 0.0374(14) 0.0360(15) -0.0036(11) 0.0040(11) 0.0013(11)
C37 0.0368(15) 0.0401(16) 0.0501(18) 0.0023(13) 0.0086(13) 0.0023(12)
C38 0.0365(16) 0.0405(17) 0.069(2) -0.0014(15) 0.0057(15) 0.0078(13)
C39 0.0305(14) 0.0557(19) 0.057(2) -0.0133(16) 0.0098(14) 0.0051(13)
C40 0.0372(16) 0.062(2) 0.0453(18) -0.0036(15) 0.0138(14) -0.0012(14)
C41 0.0340(14) 0.0480(17) 0.0417(16) 0.0018(13) 0.0098(12) 0.0030(12)
C42 0.0340(14) 0.0332(14) 0.0358(15) 0.0013(11) 0.0054(11) 0.0012(11)
C43 0.0360(15) 0.0499(18) 0.0434(17) -0.0036(14) 0.0046(13) 0.0030(13)
C44 0.0478(18) 0.057(2) 0.049(2) -0.0090(16) -0.0037(15) -0.0009(16)
C45 0.064(2) 0.0420(17) 0.0408(17) -0.0085(14) 0.0070(15) 0.0000(15)
C46 0.0490(17) 0.0399(16) 0.0460(18) -0.0080(13) 0.0132(14) 0.0028(13)
C47 0.0376(15) 0.0377(15) 0.0429(16) -0.0010(12) 0.0090(12) 0.0043(12)
C48 0.0266(13) 0.0439(16) 0.0383(15) 0.0057(12) 0.0075(11) 0.0027(11)
C49 0.0390(15) 0.0428(16) 0.0463(17) 0.0058(13) 0.0114(13) 0.0066(13)
C50 0.0474(18) 0.0489(19) 0.059(2) 0.0154(16) 0.0157(16) 0.0102(15)
C52 0.0451(18) 0.079(3) 0.0421(19) 0.0173(18) 0.0012(14) -0.0061(17)
C53 0.0432(17) 0.0547(19) 0.0402(17) 0.0049(14) 0.0066(13) -0.0057(14)
Al1 0.0393(4) 0.0269(4) 0.0261(4) -0.0029(3) 0.0090(3) -0.0057(3)
C54 0.0437(18) 0.071(3) 0.059(2) 0.0298(19) 0.0106(16) 0.0076(17)
O1_1 0.0353(12) 0.0482(14) 0.032(3) 0.009(2) -0.0074(15) 0.0057(10)
C1_1 0.038(3) 0.052(3) 0.036(3) 0.004(2) 0.005(2) 0.009(2)
C2_1 0.052(3) 0.102(4) 0.040(3) 0.000(3) 0.008(2) -0.017(3)
F1_1 0.086(3) 0.065(2) 0.058(2) -0.0013(17) 0.0104(19) -0.0284(19)
F2_1 0.052(2) 0.150(4) 0.042(2) 0.000(2) -0.0022(17) -0.020(2)
F3_1 0.0458(19) 0.159(4) 0.062(2) 0.001(2) 0.0135(17) -0.021(2)
C3_1 0.088(3) 0.074(3) 0.059(3) 0.018(2) 0.023(2) 0.045(3)
F4_1 0.083(3) 0.089(3) 0.054(2) 0.031(2) 0.0095(19) 0.039(3)
F5_1 0.093(3) 0.143(4) 0.094(3) 0.038(3) 0.029(2) 0.079(3)
F6_1 0.150(4) 0.048(2) 0.078(3) 0.0126(19) 0.036(3) 0.029(2)
C4_1 0.042(2) 0.054(3) 0.042(2) -0.004(2) 0.0122(19) 0.006(2)
F7_1 0.064(3) 0.078(3) 0.056(2) -0.004(2) 0.0247(19) 0.022(2)
F8_1 0.0551(17) 0.0623(19) 0.0451(16) -0.0140(14) 0.0118(13) -0.0094(14)
F9_1 0.0521(16) 0.0600(17) 0.0360(14) 0.0086(12) 0.0107(12) 0.0027(13)
O1_2 0.0392(19) 0.048(2) 0.0324(17) -0.0089(14) 0.0102(15) -0.0033(18)
C1_2 0.063(3) 0.056(3) 0.028(3) -0.012(2) 0.009(2) -0.013(2)
C2_2 0.166(5) 0.079(4) 0.053(4) -0.003(3) -0.010(4) -0.020(4)
F1_2 0.188(6) 0.083(4) 0.065(3) 0.007(3) -0.018(4) 0.031(4)
F2_2 0.222(6) 0.116(4) 0.059(3) -0.019(3) 0.039(3) -0.090(4)
F3_2 0.133(4) 0.097(3) 0.0372(19) 0.0062(19) -0.011(2) -0.032(3)
C3_2 0.099(4) 0.100(4) 0.048(3) -0.020(3) 0.017(3) -0.047(3)
F4_2 0.091(3) 0.078(3) 0.052(2) -0.0210(19) 0.011(2) -0.034(2)
F5_2 0.128(3) 0.091(3) 0.0479(19) -0.0161(18) 0.028(2) -0.068(3)
F6_2 0.079(3) 0.171(5) 0.094(3) -0.049(3) 0.000(2) -0.013(3)
C4_2 0.099(4) 0.100(4) 0.086(4) -0.043(3) 0.039(3) -0.005(3)
F7_2 0.080(3) 0.144(4) 0.130(4) -0.079(4) 0.052(3) -0.011(3)
F8_2 0.119(4) 0.097(3) 0.073(2) -0.045(2) 0.050(2) -0.018(3)
F9_2 0.150(5) 0.081(3) 0.101(3) -0.021(2) 0.033(3) 0.034(3)
O1_3 0.0448(18) 0.0311(16) 0.0319(17) 0.0044(13) 0.0047(14) -0.0147(13)
C1_3 0.085(3) 0.060(3) 0.056(3) -0.006(2) 0.011(2) -0.034(2)
C2_3 0.086(3) 0.056(3) 0.098(4) 0.033(3) -0.002(3) -0.012(3)
F1_3 0.118(3) 0.058(2) 0.064(2) -0.0089(17) 0.010(2) -0.055(2)
F2_3 0.092(3) 0.054(2) 0.0439(18) -0.0079(15) 0.0175(17) -0.0200(19)
F3_3 0.062(2) 0.091(3) 0.076(3) 0.020(2) -0.0138(18) -0.0326(19)
C3_3 0.088(3) 0.068(3) 0.075(3) 0.000(3) 0.035(3) -0.028(3)
F4_3 0.082(3) 0.070(2) 0.089(3) 0.039(2) -0.022(2) -0.019(2)
F5_3 0.127(4) 0.052(3) 0.138(5) 0.009(3) 0.031(4) 0.023(3)
F6_3 0.113(3) 0.068(3) 0.098(3) 0.048(3) -0.017(3) -0.034(2)
C4_3 0.058(3) 0.031(3) 0.040(3) 0.004(2) 0.010(2) -0.020(2)
F7_3 0.090(3) 0.082(3) 0.114(3) -0.004(2) 0.056(3) -0.040(2)
F8_3 0.071(3) 0.069(2) 0.086(3) -0.007(2) 0.039(3) -0.008(2)
F9_3 0.127(3) 0.101(3) 0.0384(17) -0.0072(18) 0.0289(19) -0.054(3)
O1_4 0.023(2) 0.0394(17) 0.0340(12) -0.0003(12) -0.0108(14) -0.0012(14)
C1_4 0.043(3) 0.030(2) 0.034(2) 0.0056(17) -0.002(2) -0.004(2)
C2_4 0.067(3) 0.063(3) 0.056(3) 0.006(2) 0.001(2) 0.027(2)
F1_4 0.059(2) 0.058(2) 0.065(2) 0.0011(16) -0.0092(16) 0.0246(16)
F2_4 0.107(4) 0.085(3) 0.081(3) -0.031(2) -0.024(3) 0.034(3)
F3_4 0.085(3) 0.070(2) 0.0388(19) 0.0062(17) -0.0132(19) 0.009(2)
C3_4 0.062(3) 0.079(3) 0.113(4) 0.060(3) 0.000(3) -0.016(3)
F4_4 0.131(4) 0.091(3) 0.076(3) -0.047(2) -0.031(3) 0.047(3)
F5_4 0.091(3) 0.072(2) 0.091(3) 0.013(2) -0.031(2) -0.034(2)
F6_4 0.094(3) 0.101(4) 0.159(4) 0.071(3) -0.040(3) -0.064(3)
C4_4 0.086(3) 0.050(3) 0.050(3) -0.004(2) -0.018(3) 0.007(3)
F7_4 0.102(4) 0.130(4) 0.142(5) 0.083(4) 0.057(4) 0.013(3)
F8_4 0.076(2) 0.115(3) 0.083(3) 0.032(2) 0.034(2) 0.042(2)
F9_4 0.084(3) 0.064(2) 0.113(3) 0.059(2) -0.015(2) -0.0147(19)
O1_5 0.0353(12) 0.0482(14) 0.032(3) 0.009(2) -0.0074(15) 0.0057(10)
C1_5 0.034(4) 0.044(4) 0.036(4) 0.001(3) 0.005(3) 0.002(3)
C2_5 0.050(4) 0.056(4) 0.049(4) -0.008(3) 0.005(3) 0.005(3)
F1_5 0.072(4) 0.049(3) 0.077(5) -0.018(3) 0.006(3) 0.002(3)
F2_5 0.047(3) 0.097(5) 0.074(4) -0.017(4) 0.018(3) 0.014(3)
F3_5 0.061(6) 0.086(7) 0.043(4) -0.002(4) 0.007(3) 0.013(4)
C3_5 0.046(5) 0.052(4) 0.044(6) -0.002(4) 0.010(4) -0.009(3)
F4_5 0.078(4) 0.059(4) 0.077(4) -0.016(3) 0.024(3) -0.011(3)
F5_5 0.084(5) 0.071(4) 0.057(4) 0.007(3) 0.015(3) -0.025(4)
F6_5 0.058(3) 0.073(4) 0.068(4) -0.006(3) 0.003(3) -0.013(3)
C4_5 0.054(5) 0.050(5) 0.047(5) 0.013(3) -0.001(3) 0.005(4)
F7_5 0.058(3) 0.076(4) 0.038(3) 0.002(2) 0.005(2) 0.004(3)
F8_5 0.070(4) 0.068(4) 0.061(4) 0.009(3) 0.001(3) 0.026(3)
F9_5 0.078(4) 0.059(3) 0.056(4) 0.013(3) 0.013(3) -0.006(3)
O1_6 0.062(5) 0.046(4) 0.034(3) -0.013(3) 0.016(3) 0.003(4)
C1_6 0.055(5) 0.046(5) 0.029(5) -0.011(3) 0.011(3) 0.016(3)
C2_6 0.060(5) 0.100(6) 0.061(5) -0.009(5) 0.019(4) 0.024(4)
F1_6 0.066(4) 0.127(6) 0.093(6) -0.001(4) 0.037(4) 0.004(4)
F2_6 0.084(6) 0.151(8) 0.075(5) -0.014(5) 0.036(5) 0.047(5)
F3_6 0.066(4) 0.145(7) 0.064(4) 0.004(4) 0.004(3) 0.032(5)
C3_6 0.084(6) 0.053(4) 0.073(5) -0.024(4) 0.005(4) 0.015(4)
F4_6 0.087(5) 0.077(6) 0.073(6) -0.002(5) 0.004(4) -0.002(4)
F5_6 0.067(4) 0.041(3) 0.110(5) -0.015(3) -0.002(4) 0.011(3)
F6_6 0.135(8) 0.095(6) 0.067(4) -0.045(4) 0.008(4) 0.017(5)
C4_6 0.058(4) 0.047(5) 0.022(4) -0.001(3) 0.006(3) 0.006(3)
F7_6 0.067(4) 0.073(5) 0.084(6) -0.008(4) -0.022(4) 0.010(3)
F8_6 0.111(6) 0.112(6) 0.053(4) 0.011(4) 0.032(4) 0.029(5)
F9_6 0.068(4) 0.049(4) 0.057(4) 0.000(3) 0.013(3) 0.002(3)
O1_7 0.023(2) 0.0394(17) 0.0340(12) -0.0003(12) -0.0108(14) -0.0012(14)
C1_7 0.047(5) 0.036(4) 0.039(4) -0.001(3) -0.003(3) -0.005(3)
C2_7 0.069(5) 0.101(7) 0.059(5) -0.013(4) 0.014(4) -0.011(4)
F1_7 0.068(4) 0.122(7) 0.079(5) 0.020(4) 0.024(3) -0.012(4)
F2_7 0.094(8) 0.197(10) 0.062(5) 0.015(5) 0.009(4) -0.021(6)
F3_7 0.128(7) 0.121(6) 0.073(5) -0.045(4) 0.050(5) -0.034(5)
C3_7 0.056(5) 0.073(5) 0.064(5) 0.001(4) -0.017(4) 0.011(4)
F4_7 0.050(4) 0.163(9) 0.084(5) -0.002(5) -0.004(4) 0.024(5)
F5_7 0.079(5) 0.087(6) 0.069(5) 0.001(4) -0.016(5) -0.018(5)
F6_7 0.096(6) 0.090(5) 0.115(7) 0.037(5) -0.034(5) 0.022(4)
C4_7 0.097(6) 0.038(4) 0.075(5) -0.009(4) -0.030(4) 0.006(4)
F7_7 0.112(7) 0.053(4) 0.118(7) -0.050(4) -0.033(5) 0.020(5)
F8_7 0.165(9) 0.040(4) 0.106(6) 0.008(4) -0.048(5) -0.015(4)
F9_7 0.081(4) 0.059(4) 0.076(4) 0.005(3) -0.017(3) -0.021(3)
O1_8 0.052(4) 0.041(3) 0.049(4) -0.006(3) 0.013(3) -0.014(3)
C1_8 0.058(5) 0.052(5) 0.047(5) -0.010(4) 0.013(4) -0.019(4)
C2_8 0.071(5) 0.095(6) 0.079(6) -0.012(5) -0.007(4) -0.012(4)
F1_8 0.093(6) 0.111(6) 0.076(5) 0.006(4) -0.025(4) -0.014(5)
F2_8 0.065(5) 0.136(7) 0.150(9) -0.026(6) 0.001(5) -0.037(5)
F3_8 0.062(5) 0.130(8) 0.080(7) -0.013(5) 0.000(5) 0.006(5)
C3_8 0.097(6) 0.089(6) 0.075(6) 0.018(5) 0.029(5) -0.009(5)
F4_8 0.117(6) 0.076(5) 0.070(5) 0.020(4) 0.013(4) 0.001(4)
F5_8 0.120(7) 0.119(7) 0.089(6) 0.018(5) 0.053(5) -0.025(5)
F6_8 0.170(10) 0.070(5) 0.113(7) 0.012(5) 0.028(7) -0.041(5)
C4_8 0.116(7) 0.063(5) 0.076(5) -0.017(4) 0.036(5) -0.014(4)
F7_8 0.144(8) 0.068(7) 0.096(7) -0.009(5) 0.061(5) 0.015(5)
F8_8 0.130(7) 0.108(7) 0.083(5) -0.042(5) 0.044(5) -0.052(6)
F9_8 0.100(5) 0.075(4) 0.049(3) -0.019(3) 0.031(3) -0.024(4)

loop_
_atom_type_symbol
_atom_type_description
_atom_type_scat_dispersion_real
_atom_type_scat_dispersion_imag
_atom_type_scat_source
C C 0.0181 0.0091 'International Tables Vol C Tables 4.2.6.8 and 6.1.1.4'
H H 0.0000 0.0000 'International Tables Vol C Tables 4.2.6.8 and 6.1.1.4'
Al Al 0.2130 0.2455 'International Tables Vol C Tables 4.2.6.8 and 6.1.1.4'
F F 0.0727 0.0534 'International Tables Vol C Tables 4.2.6.8 and 6.1.1.4'
Mg Mg 0.1719 0.1771 'International Tables Vol C Tables 4.2.6.8 and 6.1.1.4'
N N 0.0311 0.0180 'International Tables Vol C Tables 4.2.6.8 and 6.1.1.4'
O O 0.0492 0.0322 'International Tables Vol C Tables 4.2.6.8 and 6.1.1.4'
P P 0.2955 0.4335 'International Tables Vol C Tables 4.2.6.8 and 6.1.1.4'

loop_
_geom_angle_atom_site_label_1
_geom_angle_atom_site_label_2
_geom_angle_atom_site_label_3
_geom_angle
C36 P1 Mg1 112.27(10)
C36 P1 C42 104.83(13)
C36 P1 C48 104.37(13)
C42 P1 Mg1 111.80(10)
C42 P1 C48 104.36(14)
C48 P1 Mg1 118.04(10)
N1 Mg1 P1 130.37(8)
N2 Mg1 P1 130.96(7)
N2 Mg1 N1 98.25(10)
C1 N1 Mg1 121.40(19)
C1 N1 C12 124.2(2)
C12 N1 Mg1 114.02(18)
C3 N2 Mg1 121.38(18)
C3 N2 C24 125.1(2)
C24 N2 Mg1 113.46(16)
N1 C1 C2 121.6(2)
N1 C1 C4 126.2(3)
C2 C1 C4 112.2(3)
C1 C2 C3 134.7(3)
N2 C3 C2 121.5(2)
N2 C3 C8 126.0(2)
C2 C3 C8 112.5(2)
C5 C4 C1 117.2(3)
C5 C4 C6 107.4(3)
C5 C4 C7 106.0(3)
C6 C4 C1 110.1(3)
C6 C4 C7 108.4(3)
C7 C4 C1 107.3(3)
C9 C8 C3 106.8(2)
C9 C8 C10 110.0(3)
C9 C8 C11 107.3(3)
C10 C8 C3 109.4(2)
C11 C8 C3 117.9(2)
C11 C8 C10 105.4(3)
C13 C12 N1 119.7(3)
C13 C12 C17 121.1(3)
C17 C12 N1 118.9(3)
C12 C13 C18 120.7(3)
C14 C13 C12 117.9(4)
C14 C13 C18 121.3(4)
C15 C14 C13 121.0(4)
C14 C15 C16 121.1(4)
C15 C16 C17 120.8(4)
C12 C17 C21 121.0(3)
C16 C17 C12 117.8(4)
C16 C17 C21 121.3(4)
C13 C18 C19 115.4(4)
C13 C18 C20 110.5(3)
C19 C18 C20 109.7(4)
C22 C21 C17 113.7(4)
C23 C21 C17 112.6(4)
C23 C21 C22 109.4(4)
C25 C24 N2 120.4(2)
C25 C24 C29 121.1(2)
C29 C24 N2 118.4(2)
C24 C25 C30 122.2(3)
C26 C25 C24 118.6(3)
C26 C25 C30 119.2(3)
C27 C26 C25 121.0(3)
C26 C27 C28 120.0(3)
C27 C28 C29 121.4(3)
C24 C29 C33 120.4(2)
C28 C29 C24 117.9(3)
C28 C29 C33 121.6(2)
C25 C30 C31 110.4(3)
C25 C30 C32 112.2(3)
C32 C30 C31 109.7(3)
C29 C33 C34 111.9(2)
C29 C33 C35 112.5(2)
C34 C33 C35 108.6(2)
C37 C36 P1 117.9(2)
C37 C36 C41 120.0(3)
C41 C36 P1 122.0(2)
C38 C37 C36 119.9(3)
C39 C38 C37 120.2(3)
C38 C39 C40 120.3(3)
C39 C40 C41 119.9(3)
C40 C41 C36 119.7(3)
C43 C42 P1 122.9(2)
C43 C42 C47 119.3(3)
C47 C42 P1 117.8(2)
C44 C43 C42 120.3(3)
C43 C44 C45 120.0(3)
C46 C45 C44 120.1(3)
C45 C46 C47 120.3(3)
C46 C47 C42 119.9(3)
C49 C48 P1 121.7(2)
C53 C48 P1 119.4(3)
C53 C48 C49 118.9(3)
C50 C49 C48 120.0(3)
C54 C50 C49 120.1(4)
C54 C52 C53 120.2(4)
C52 C53 C48 120.5(4)
O1_1 Al1 O1_2 110.26(19)
O1_1 Al1 O1_3 116.3(2)
O1_1 Al1 O1_4 107.6(2)
O1_2 Al1 O1_3 106.48(19)
O1_2 Al1 O1_4 111.6(2)
O1_4 Al1 O1_3 104.57(17)
O1_6 Al1 O1_5 103.3(4)
O1_7 Al1 O1_5 107.8(4)
O1_7 Al1 O1_6 118.3(4)
O1_7 Al1 O1_8 114.2(3)
O1_8 Al1 O1_5 107.9(5)
O1_8 Al1 O1_6 104.4(4)
C50 C54 C52 120.3(3)
C1_1 O1_1 Al1 146.5(4)
O1_1 C1_1 C2_1 108.2(6)
O1_1 C1_1 C3_1 106.7(6)
O1_1 C1_1 C4_1 113.8(5)
C3_1 C1_1 C2_1 108.9(7)
C3_1 C1_1 C4_1 109.9(6)
C4_1 C1_1 C2_1 109.3(6)
F1_1 C2_1 C1_1 110.4(7)
F1_1 C2_1 F2_1 107.4(8)
F1_1 C2_1 F3_1 109.9(8)
F2_1 C2_1 C1_1 110.1(7)
F3_1 C2_1 C1_1 111.7(8)
F3_1 C2_1 F2_1 107.2(7)
F4_1 C3_1 C1_1 112.1(6)
F4_1 C3_1 F5_1 108.1(6)
F4_1 C3_1 F6_1 106.0(7)
F5_1 C3_1 C1_1 113.0(7)
F5_1 C3_1 F6_1 108.0(6)
F6_1 C3_1 C1_1 109.3(6)
F7_1 C4_1 C1_1 112.3(6)
F8_1 C4_1 C1_1 110.8(5)
F8_1 C4_1 F7_1 107.4(6)
F9_1 C4_1 C1_1 111.3(5)
F9_1 C4_1 F7_1 107.2(5)
F9_1 C4_1 F8_1 107.7(5)
C1_2 O1_2 Al1 145.5(5)
O1_2 C1_2 C2_2 109.9(8)
O1_2 C1_2 C3_2 112.9(7)
O1_2 C1_2 C4_2 107.9(7)
C2_2 C1_2 C3_2 106.4(9)
C4_2 C1_2 C2_2 114.3(9)
C4_2 C1_2 C3_2 105.4(8)
C1_2 C2_2 F2_2 93.9(10)
F1_2 C2_2 C1_2 121.6(10)
F1_2 C2_2 F2_2 97.0(10)
F1_2 C2_2 F3_2 119.0(13)
F3_2 C2_2 C1_2 117.2(11)
F3_2 C2_2 F2_2 93.8(9)
C1_2 C3_2 F6_2 100.6(8)
F4_2 C3_2 C1_2 115.3(7)
F4_2 C3_2 F6_2 98.9(7)
F5_2 C3_2 C1_2 118.2(7)
F5_2 C3_2 F4_2 120.0(8)
F5_2 C3_2 F6_2 96.3(7)
F7_2 C4_2 C1_2 117.2(8)
F7_2 C4_2 F8_2 112.6(8)
F7_2 C4_2 F9_2 102.9(9)
F8_2 C4_2 C1_2 114.0(9)
F8_2 C4_2 F9_2 104.5(7)
F9_2 C4_2 C1_2 103.7(7)
C4_3 O1_3 Al1 146.9(5)
F1_3 C1_3 F3_3 108.7(6)
F1_3 C1_3 C4_3 113.5(6)
F2_3 C1_3 F1_3 107.4(6)
F2_3 C1_3 F3_3 106.1(6)
F2_3 C1_3 C4_3 111.9(6)
F3_3 C1_3 C4_3 108.9(6)
F4_3 C2_3 F5_3 108.5(8)
F4_3 C2_3 F6_3 105.4(7)
F4_3 C2_3 C4_3 107.8(7)
F5_3 C2_3 F6_3 114.4(8)
F5_3 C2_3 C4_3 109.7(7)
F6_3 C2_3 C4_3 110.7(8)
F7_3 C3_3 C4_3 111.8(6)
F7_3 C3_3 F9_3 110.6(6)
F8_3 C3_3 C4_3 110.9(6)
F8_3 C3_3 F7_3 107.0(7)
F8_3 C3_3 F9_3 108.3(7)
F9_3 C3_3 C4_3 108.2(7)
O1_3 C4_3 C1_3 107.8(6)
O1_3 C4_3 C2_3 112.4(7)
O1_3 C4_3 C3_3 110.8(6)
C1_3 C4_3 C2_3 107.8(7)
C1_3 C4_3 C3_3 108.4(7)
C2_3 C4_3 C3_3 109.4(7)
C1_4 O1_4 Al1 146.3(4)
O1_4 C1_4 C2_4 110.0(5)
O1_4 C1_4 C3_4 108.0(5)
O1_4 C1_4 C4_4 111.6(5)
C3_4 C1_4 C2_4 106.1(6)
C3_4 C1_4 C4_4 112.0(7)
C4_4 C1_4 C2_4 109.0(6)
F1_4 C2_4 C1_4 112.2(6)
F2_4 C2_4 C1_4 109.0(7)
F2_4 C2_4 F1_4 105.9(6)
F8_4 C2_4 C1_4 112.8(5)
F8_4 C2_4 F1_4 111.8(7)
F8_4 C2_4 F2_4 104.5(7)
F6_4 C3_4 C1_4 118.3(7)
F6_4 C3_4 F7_4 99.0(8)
F6_4 C3_4 F9_4 113.5(7)
F7_4 C3_4 C1_4 105.8(7)
F9_4 C3_4 C1_4 115.2(6)
F9_4 C3_4 F7_4 101.5(7)
F3_4 C4_4 C1_4 114.1(6)
F3_4 C4_4 F5_4 103.1(7)
F4_4 C4_4 C1_4 115.3(7)
F4_4 C4_4 F3_4 112.1(6)
F4_4 C4_4 F5_4 103.0(7)
F5_4 C4_4 C1_4 107.7(6)
C1_5 O1_5 Al1 158.2(7)
O1_5 C1_5 C2_5 112.1(8)
O1_5 C1_5 C3_5 108.9(9)
O1_5 C1_5 C4_5 108.9(8)
C2_5 C1_5 C3_5 110.1(8)
C2_5 C1_5 C4_5 108.8(8)
C3_5 C1_5 C4_5 108.0(8)
F1_5 C2_5 C1_5 110.4(7)
F1_5 C2_5 F2_5 105.8(7)
F2_5 C2_5 C1_5 112.4(7)
F3_5 C2_5 C1_5 112.2(8)
F3_5 C2_5 F1_5 109.3(8)
F3_5 C2_5 F2_5 106.4(8)
F4_5 C3_5 C1_5 112.3(9)
F4_5 C3_5 F6_5 105.0(8)
F5_5 C3_5 C1_5 112.5(8)
F5_5 C3_5 F4_5 107.3(9)
F5_5 C3_5 F6_5 106.3(9)
F6_5 C3_5 C1_5 112.9(9)
F7_5 C4_5 C1_5 112.3(8)
F7_5 C4_5 F8_5 106.6(8)
F8_5 C4_5 C1_5 113.1(8)
F9_5 C4_5 C1_5 110.9(8)
F9_5 C4_5 F7_5 106.5(8)
F9_5 C4_5 F8_5 107.1(8)
C1_6 O1_6 Al1 151.7(8)
O1_6 C1_6 C2_6 108.6(10)
O1_6 C1_6 C3_6 110.0(9)
O1_6 C1_6 C4_6 109.8(9)
C3_6 C1_6 C2_6 110.8(9)
C3_6 C1_6 C4_6 110.9(9)
C4_6 C1_6 C2_6 106.7(9)
F1_6 C2_6 C1_6 112.0(8)
F2_6 C2_6 C1_6 112.7(9)
F2_6 C2_6 F1_6 106.3(9)
F3_6 C2_6 C1_6 109.8(9)
F3_6 C2_6 F1_6 108.5(9)
F3_6 C2_6 F2_6 107.4(8)
F4_6 C3_6 C1_6 112.2(9)
F4_6 C3_6 F5_6 104.1(8)
F4_6 C3_6 F6_6 104.8(9)
F5_6 C3_6 C1_6 111.8(8)
F6_6 C3_6 C1_6 110.3(9)
F6_6 C3_6 F5_6 113.4(8)
F7_6 C4_6 C1_6 109.6(8)
F7_6 C4_6 F9_6 105.3(8)
F8_6 C4_6 C1_6 115.1(9)
F8_6 C4_6 F7_6 109.0(9)
F8_6 C4_6 F9_6 106.0(8)
F9_6 C4_6 C1_6 111.4(9)
C1_7 O1_7 Al1 151.7(6)
O1_7 C1_7 C2_7 108.8(9)
O1_7 C1_7 C3_7 107.8(8)
O1_7 C1_7 C4_7 110.8(9)
C3_7 C1_7 C2_7 110.5(8)
C3_7 C1_7 C4_7 109.9(8)
C4_7 C1_7 C2_7 109.0(8)
F1_7 C2_7 C1_7 111.7(8)
F2_7 C2_7 C1_7 111.3(11)
F2_7 C2_7 F1_7 111.6(9)
F2_7 C2_7 F3_7 104.7(9)
F3_7 C2_7 C1_7 108.2(8)
F3_7 C2_7 F1_7 109.0(9)
F4_7 C3_7 C1_7 109.5(8)
F4_7 C3_7 F5_7 106.0(9)
F5_7 C3_7 C1_7 111.0(8)
F6_7 C3_7 C1_7 111.3(9)
F6_7 C3_7 F4_7 109.7(9)
F6_7 C3_7 F5_7 109.2(8)
F7_7 C4_7 C1_7 112.3(9)
F7_7 C4_7 F9_7 106.7(9)
F8_7 C4_7 C1_7 113.6(9)
F8_7 C4_7 F7_7 102.5(9)
F8_7 C4_7 F9_7 110.6(9)
F9_7 C4_7 C1_7 110.6(8)
C1_8 O1_8 Al1 147.6(8)
O1_8 C1_8 C2_8 112.0(10)
O1_8 C1_8 C3_8 107.6(10)
O1_8 C1_8 C4_8 109.4(10)
C2_8 C1_8 C3_8 110.4(10)
C2_8 C1_8 C4_8 108.9(10)
C3_8 C1_8 C4_8 108.4(10)
F1_8 C2_8 C1_8 105.2(9)
F2_8 C2_8 C1_8 111.2(10)
F2_8 C2_8 F1_8 108.1(9)
F3_8 C2_8 C1_8 115.0(10)
F3_8 C2_8 F1_8 107.4(10)
F3_8 C2_8 F2_8 109.6(10)
F4_8 C3_8 C1_8 112.8(10)
F4_8 C3_8 F5_8 111.5(9)
F4_8 C3_8 F6_8 105.0(9)
F5_8 C3_8 C1_8 108.2(9)
F5_8 C3_8 F6_8 109.8(9)
F6_8 C3_8 C1_8 109.4(10)
F7_8 C4_8 C1_8 109.5(10)
F7_8 C4_8 F9_8 107.1(10)
F8_8 C4_8 C1_8 113.6(10)
F8_8 C4_8 F7_8 108.8(10)
F8_8 C4_8 F9_8 105.6(9)
F9_8 C4_8 C1_8 112.0(9)

loop_
_geom_bond_atom_site_label_1
_geom_bond_atom_site_label_2
_geom_bond_distance
P1 Mg1 2.6805(12)
P1 C36 1.819(3)
P1 C42 1.820(3)
P1 C48 1.824(3)
Mg1 N1 1.989(2)
Mg1 N2 1.988(2)
N1 C1 1.338(4)
N1 C12 1.431(4)
N2 C3 1.340(4)
N2 C24 1.440(3)
C1 C2 1.400(4)
C1 C4 1.579(4)
C2 C3 1.406(4)
C3 C8 1.563(4)
C4 C5 1.536(5)
C4 C6 1.536(5)
C4 C7 1.547(5)
C8 C9 1.535(4)
C8 C10 1.546(4)
C8 C11 1.539(4)
C12 C13 1.413(5)
C12 C17 1.415(5)
C13 C14 1.393(5)
C13 C18 1.512(6)
C14 C15 1.367(7)
C15 C16 1.380(7)
C16 C17 1.394(5)
C17 C21 1.523(6)
C18 C19 1.524(5)
C18 C20 1.525(6)
C21 C22 1.517(5)
C21 C23 1.513(6)
C24 C25 1.397(4)
C24 C29 1.412(4)
C25 C26 1.396(4)
C25 C30 1.521(4)
C26 C27 1.374(4)
C27 C28 1.382(4)
C28 C29 1.391(4)
C29 C33 1.522(4)
C30 C31 1.534(5)
C30 C32 1.528(5)
C33 C34 1.525(4)
C33 C35 1.530(4)
C36 C37 1.389(4)
C36 C41 1.393(4)
C37 C38 1.384(5)
C38 C39 1.381(5)
C39 C40 1.386(5)
C40 C41 1.390(4)
C42 C43 1.394(4)
C42 C47 1.397(4)
C43 C44 1.376(5)
C44 C45 1.390(5)
C45 C46 1.377(5)
C46 C47 1.382(5)
C48 C49 1.401(5)
C48 C53 1.389(5)
C49 C50 1.390(5)
C50 C54 1.375(6)
C52 C53 1.382(5)
C52 C54 1.378(6)
Al1 O1_1 1.697(3)
Al1 O1_2 1.724(3)
Al1 O1_3 1.739(3)
Al1 O1_4 1.737(3)
Al1 O1_5 1.730(4)
Al1 O1_6 1.726(4)
Al1 O1_7 1.699(4)
Al1 O1_8 1.716(3)
O1_1 C1_1 1.326(8)
C1_1 C2_1 1.561(11)
C1_1 C3_1 1.547(9)
C1_1 C4_1 1.549(9)
C2_1 F1_1 1.322(12)
C2_1 F2_1 1.341(10)
C2_1 F3_1 1.331(10)
C3_1 F4_1 1.307(8)
C3_1 F5_1 1.328(8)
C3_1 F6_1 1.347(10)
C4_1 F7_1 1.346(7)
C4_1 F8_1 1.326(7)
C4_1 F9_1 1.318(7)
O1_2 C1_2 1.355(9)
C1_2 C2_2 1.527(15)
C1_2 C3_2 1.530(11)
C1_2 C4_2 1.512(14)
C2_2 F1_2 1.187(14)
C2_2 F2_2 1.674(17)
C2_2 F3_2 1.287(12)
C3_2 F4_2 1.296(8)
C3_2 F5_2 1.195(9)
C3_2 F6_2 1.564(13)
C4_2 F7_2 1.228(11)
C4_2 F8_2 1.324(9)
C4_2 F9_2 1.438(12)
O1_3 C4_3 1.354(8)
C1_3 F1_3 1.340(7)
C1_3 F2_3 1.322(8)
C1_3 F3_3 1.425(9)
C1_3 C4_3 1.531(11)
C2_3 F4_3 1.331(9)
C2_3 F5_3 1.333(13)
C2_3 F6_3 1.358(9)
C2_3 C4_3 1.555(11)
C3_3 C4_3 1.558(11)
C3_3 F7_3 1.328(8)
C3_3 F8_3 1.294(10)
C3_3 F9_3 1.373(9)
O1_4 C1_4 1.387(7)
C1_4 C2_4 1.564(10)
C1_4 C3_4 1.524(9)
C1_4 C4_4 1.534(9)
C2_4 F1_4 1.339(7)
C2_4 F2_4 1.325(10)
C2_4 F8_4 1.265(9)
F3_4 C4_4 1.334(8)
C3_4 F6_4 1.232(10)
C3_4 F7_4 1.444(13)
C3_4 F9_4 1.307(8)
F4_4 C4_4 1.232(9)
F5_4 C4_4 1.370(10)
O1_5 C1_5 1.395(11)
C1_5 C2_5 1.531(11)
C1_5 C3_5 1.552(12)
C1_5 C4_5 1.562(11)
C2_5 F1_5 1.338(9)
C2_5 F2_5 1.354(9)
C2_5 F3_5 1.316(10)
C3_5 F4_5 1.329(11)
C3_5 F5_5 1.303(11)
C3_5 F6_5 1.345(11)
C4_5 F7_5 1.325(10)
C4_5 F8_5 1.330(10)
C4_5 F9_5 1.317(10)
O1_6 C1_6 1.353(14)
C1_6 C2_6 1.565(13)
C1_6 C3_6 1.530(12)
C1_6 C4_6 1.553(12)
C2_6 F1_6 1.328(11)
C2_6 F2_6 1.326(10)
C2_6 F3_6 1.315(10)
C3_6 F4_6 1.325(11)
C3_6 F5_6 1.360(10)
C3_6 F6_6 1.342(10)
C4_6 F7_6 1.329(10)
C4_6 F8_6 1.314(10)
C4_6 F9_6 1.338(10)
O1_7 C1_7 1.261(13)
C1_7 C2_7 1.564(12)
C1_7 C3_7 1.543(11)
C1_7 C4_7 1.562(11)
C2_7 F1_7 1.320(10)
C2_7 F2_7 1.291(11)
C2_7 F3_7 1.310(11)
C3_7 F4_7 1.326(10)
C3_7 F5_7 1.338(10)
C3_7 F6_7 1.307(10)
C4_7 F7_7 1.306(11)
C4_7 F8_7 1.280(10)
C4_7 F9_7 1.322(10)
O1_8 C1_8 1.331(16)
C1_8 C2_8 1.541(13)
C1_8 C3_8 1.549(13)
C1_8 C4_8 1.566(13)
C2_8 F1_8 1.371(11)
C2_8 F2_8 1.320(10)
C2_8 F3_8 1.289(11)
C3_8 F4_8 1.314(11)
C3_8 F5_8 1.323(11)
C3_8 F6_8 1.356(11)
C4_8 F7_8 1.303(12)
C4_8 F8_8 1.303(10)
C4_8 F9_8 1.335(10)
